data_2300596
loop_
_publ_author_name
'Niep\"otter, Benedikt'
'Herbst-Irmer, Regine'
'Stalke, Dietmar'

_publ_section_title
;
 Empirical correction for resolution- and temperature-dependent errors
 caused by factors such as thermal diffuse scattering
;
_journal_coeditor_code KS5474SUP1
_journal_issue 5
_journal_name_full 'Journal of Applied Crystallography'
_journal_page_first 1485
_journal_page_last 1497
_journal_paper_doi 10.1107/S1600576715014934
_journal_volume 48
_journal_year 2015
_chemical_formula_sum 'C96 H126 Mg3 N36'
_chemical_formula_weight 1857.25
_space_group_crystal_system trigonal
_space_group_IT_number 148
_space_group_name_Hall '-R 3'
_space_group_name_H-M_alt 'R -3 :H'
_symmetry_space_group_name_Hall '-R 3'
_symmetry_space_group_name_H-M 'R -3 :H'
_atom_sites_solution_hydrogens mixed
_audit_conform_dict_location ftp://ftp.iucr.org/pub/cif_core.dic
_audit_conform_dict_name cif_core.dic
_audit_conform_dict_version 2.3
_audit_creation_date '28-Apr-04 T16:16:46-00:00'
_audit_creation_method 'XD routine XDCIF'
_cell_angle_alpha 90
_cell_angle_beta 90
_cell_angle_gamma 120
_cell_formula_units_Z 3
_cell_length_a 10.6434(5)
_cell_length_b 10.6434(5)
_cell_length_c 24.6108(12)
_cell_measurement_reflns_used 3311
_cell_measurement_temperature 15(2)
_cell_measurement_theta_max 52.1564
_cell_measurement_theta_min 22.8201
_cell_volume 2414.4(2)
_computing_cell_refinement 'SAINT V8.30C'
_computing_data_collection 'APEX2 v2012.2'
_computing_data_reduction 'SAINT V8.30C'
_computing_molecular_graphics 'H\"ubschle, (2011)'
_computing_publication_material 'L\"ubben, (to be published)'
_computing_structure_refinement 'Volkov et al, (2006)'
_computing_structure_solution
;SHELXT (G.M.Sheldrick,Act
a Cryst.(2015)A71,3-8)
;
_diffrn_ambient_temperature 15(2)
_diffrn_measured_fraction_theta_full 0.999
_diffrn_measured_fraction_theta_max 0.999
_diffrn_measurement_device_type 'Bruker Smart APEX II Ultra'
_diffrn_measurement_method 'omega scans'
_diffrn_radiation_type MoK\a
_diffrn_radiation_wavelength 0.71073
_diffrn_reflns_av_R_equivalents 0.0344
_diffrn_reflns_av_unetI/netI 0.0149
_diffrn_reflns_laue_measured_fraction_full 0.999
_diffrn_reflns_laue_measured_fraction_max 0.999
_diffrn_reflns_limit_h_max 23
_diffrn_reflns_limit_h_min -22
_diffrn_reflns_limit_k_max 23
_diffrn_reflns_limit_k_min -23
_diffrn_reflns_limit_l_max 54
_diffrn_reflns_limit_l_min -54
_diffrn_reflns_number 71532
_diffrn_reflns_point_group_measured_fraction_full 0.999
_diffrn_reflns_point_group_measured_fraction_max 0.999
_diffrn_reflns_theta_full 25.242
_diffrn_reflns_theta_max 52.158
_diffrn_reflns_theta_min 2.483
_diffrn_source 'BRUKER Rotating Anode'
_exptl_absorpt_coefficient_mu 0.099
_exptl_absorpt_correction_T_max 1.0000
_exptl_absorpt_correction_T_min 0.9254
_exptl_absorpt_correction_type none
_exptl_absorpt_process_details SADABS-2014/2
_exptl_crystal_colour colorless
_exptl_crystal_density_diffrn 1.277
_exptl_crystal_description block
_exptl_crystal_F_000 990
_exptl_crystal_size_max 0.260
_exptl_crystal_size_mid 0.230
_exptl_crystal_size_min 0.180
_refine_diff_density_max 0.192
_refine_diff_density_min -0.182
_refine_diff_density_rms 0.031
_refine_ls_extinction_method none
_refine_ls_goodness_of_fit_ref 2.139
_refine_ls_matrix_type full
_refine_ls_number_parameters 163
_refine_ls_number_reflns 5421
_refine_ls_number_restraints 0
_refine_ls_R_factor_all 0.018
_refine_ls_R_factor_gt 0.016
_refine_ls_shift/su_max 0
_refine_ls_structure_factor_coef Fsqd
_refine_ls_weighting_details
;
calc w2 = 1/[s^2^(Fo^2^)] 
;
_refine_ls_weighting_scheme calc
_refine_ls_wR_factor_ref 0.036
_reflns_Friedel_coverage 0.000
_reflns_number_gt 5587
_reflns_number_total 6190
_reflns_threshold_expression 'I > 2\s(I)'
_cod_data_source_file ks5474sup1.txt
_cod_data_source_block 1_TXS_15K_bestbox_1_scale
_cod_database_code 2300596
_publcif_datablock.id {692ae53c-2928-4e07-b883-e82d547fb9a4}

_shelx_shelxl_version_number 2014/7
_shelx_estimated_absorpt_t_max 0.982
_shelx_estimated_absorpt_t_min 0.975

loop_
_space_group_symop_id
_space_group_symop_operation_xyz
1 +X,+Y,+Z
2 -Y,+X-Y,+Z
3 -X+Y,-X,+Z
4 -X,-Y,-Z
5 +Y,-X+Y,-Z
6 +X-Y,+X,-Z
7 1/3+X,2/3+Y,2/3+Z
8 1/3-X,2/3-Y,2/3-Z
9 1/3-Y,2/3+X-Y,2/3+Z
10 1/3+Y,2/3-X+Y,2/3-Z
11 1/3-X+Y,2/3-X,2/3+Z
12 1/3+X-Y,2/3+X,2/3-Z
13 2/3+X,1/3+Y,1/3+Z
14 2/3-X,1/3-Y,1/3-Z
15 2/3-Y,1/3+X-Y,1/3+Z
16 2/3+Y,1/3-X+Y,1/3-Z
17 2/3-X+Y,1/3-X,1/3+Z
18 2/3+X-Y,1/3+X,1/3-Z

loop_
_atom_local_axes_atom_label
_atom_local_axes_atom0
_atom_local_axes_ax1
_atom_local_axes_atom1
_atom_local_axes_atom2
_atom_local_axes_ax2
MG(1) C(6) Z MG(1) N(1) Y
N(1) C(1) Z N(1) N(2) Y
N(2) C(3) X N(2) N(1) Y
C(1) C(2) X C(1) C(3) Y
C(2) C(3) X C(2) C(1) Y
C(4) C(3) -Z C(4) C(2) X
C(3) C(2) -X C(3) C(1) Y
C(5) C(1) Z C(5) C(2) X
C(6) MG(1) Z C(6) N(2) Y
H(2) C(2) Z H(2) C(1) Y
H(4A) C(4) Z H(4A) H(4C) Y
H(4B) C(4) Z H(4B) H(4A) Y
H(4C) C(4) Z H(4C) H(4B) Y
H(5A) C(5) Z H(5A) H(5D) Y
H(5B) C(5) Z H(5B) H(5F) Y
H(5C) C(5) Z H(5C) H(5E) Y
H(5D) C(5) Z H(5D) H(5B) Y
H(5E) C(5) Z H(5E) H(5A) Y
H(5F) C(5) Z H(5F) H(5C) Y

loop_
_atom_rho_multipole_atom_label
_atom_rho_multipole_coeff_Pv
_atom_rho_multipole_coeff_P00
_atom_rho_multipole_coeff_P11
_atom_rho_multipole_coeff_P1-1
_atom_rho_multipole_coeff_P10
_atom_rho_multipole_coeff_P20
_atom_rho_multipole_coeff_P21
_atom_rho_multipole_coeff_P2-1
_atom_rho_multipole_coeff_P22
_atom_rho_multipole_coeff_P2-2
_atom_rho_multipole_coeff_P30
_atom_rho_multipole_coeff_P31
_atom_rho_multipole_coeff_P3-1
_atom_rho_multipole_coeff_P32
_atom_rho_multipole_coeff_P3-2
_atom_rho_multipole_coeff_P33
_atom_rho_multipole_coeff_P3-3
_atom_rho_multipole_coeff_P40
_atom_rho_multipole_coeff_P41
_atom_rho_multipole_coeff_P4-1
_atom_rho_multipole_coeff_P42
_atom_rho_multipole_coeff_P4-2
_atom_rho_multipole_coeff_P43
_atom_rho_multipole_coeff_P4-3
_atom_rho_multipole_coeff_P44
_atom_rho_multipole_coeff_P4-4
_atom_rho_multipole_kappa
_atom_rho_multipole_kappa_prime0
_atom_rho_multipole_kappa_prime1
_atom_rho_multipole_kappa_prime2
_atom_rho_multipole_kappa_prime3
_atom_rho_multipole_kappa_prime4
Mg(1) 0.237(11) 0 0 0 0 0 0 0 0 0 0 0 0 0 0 0 0 0 0 0 0 0 0 0 0 0 1 1 1 1 1 1
N(1) 5.112(8) 0 -0.018(2) -0.107(3) -0.047(3) 0.090(3) -0.006(3) 0.098(3) 0.001(3) -0.001(2) 0.110(3) -0.009(3) -0.039(3) 0.078(3) -0.020(3) 0.009(2) -0.056(3) 0.026(4) 0.000(3) 0.020(3) 0.021(4) -0.005(3) 0.012(3) 0.001(3) 0.009(3) 0.005(3) 0.9922(7) 1 1 1 1 1
N(2) 5.017(9) 0 0.016(3) -0.010(3) 0 -0.026(3) 0 0 0.019(3) 0.048(3) 0 0.020(3) -0.006(3) 0 0 0.176(3) -0.056(3) 0.034(4) 0 0 0.003(4) -0.008(4) 0 0 0.004(4) 0.017(4) 0.9922(7) 1 1 1 1 1
C(1) 3.981(10) 0 0.047(3) 0.022(3) 0 -0.166(3) 0 0 0.023(3) 0.025(3) 0 0.022(3) 0.011(3) 0 0 0.224(3) -0.097(3) 0.017(3) 0 0 0.010(3) -0.018(4) 0 0 0.015(4) 0.031(4) 1.0025(10) 1 1 1 1 1
C(2) 4.062(11) 0 0.023(4) 0.011(4) 0 -0.121(4) 0 0 0.003(3) 0.019(4) 0 -0.005(3) 0.013(4) 0 0 0.224(5) -0.077(3) 0.014(5) 0 0 0.016(4) 0.008(5) 0 0 0.037(5) -0.028(4) 1.0025(10) 1 1 1 1 1
C(4) 4.145(14) 0 0 0 -0.018(3) 0.004(3) 0 0 0 0 0.257(3) 0 0 0 0 0.049(2) 0 0.038(4) 0 0 0 0 -0.018(3) 0 0 0 0.9681(14) 1 1 1 1 1
C(3) 3.981(10) 0 0.047(3) 0.022(3) 0 -0.166(3) 0 0 0.023(3) 0.025(3) 0 0.022(3) 0.011(3) 0 0 0.224(3) -0.097(3) 0.017(3) 0 0 0.010(3) -0.018(4) 0 0 0.015(4) 0.031(4) 1.0025(10) 1 1 1 1 1
C(5) 4.145(14) 0 0 0 -0.018(3) 0.004(3) 0 0 0 0 0.257(3) 0 0 0 0 0.049(2) 0 0.038(4) 0 0 0 0 -0.018(3) 0 0 0 0.9681(14) 1 1 1 1 1
C(6) 1.415(9) 0 0 0 -0.0649(18) 0.0453(19) 0 0 0 0 -0.035(2) 0 0 0 0 0.0030(18) -0.070(2) -0.018(3) 0 0 0 0 -0.001(2) -0.031(3) 0 0 0.949(3) 1 1 1 1 1
H(2) 0.911(6) 0 0 0 0.130(4) 0 0 0 0 0 0 0 0 0 0 0 0 0 0 0 0 0 0 0 0 0 1.1 1.18 1.18 1.18 1.18 1.18
H(4A) 0.943(3) 0 0 0 0.1294(19) 0 0 0 0 0 0 0 0 0 0 0 0 0 0 0 0 0 0 0 0 0 1.1 1.18 1.18 1.18 1.18 1.18
H(4B) 0.943(3) 0 0 0 0.1294(19) 0 0 0 0 0 0 0 0 0 0 0 0 0 0 0 0 0 0 0 0 0 1.1 1.18 1.18 1.18 1.18 1.18
H(4C) 0.943(3) 0 0 0 0.1294(19) 0 0 0 0 0 0 0 0 0 0 0 0 0 0 0 0 0 0 0 0 0 1.1 1.18 1.18 1.18 1.18 1.18
H(5A) 0.4244(13) 0 0 0 0.0583(8) 0 0 0 0 0 0 0 0 0 0 0 0 0 0 0 0 0 0 0 0 0 1.1 1.18 1.18 1.18 1.18 1.18
H(5B) 0.4244(13) 0 0 0 0.0583(8) 0 0 0 0 0 0 0 0 0 0 0 0 0 0 0 0 0 0 0 0 0 1.1 1.18 1.18 1.18 1.18 1.18
H(5C) 0.4244(13) 0 0 0 0.0583(8) 0 0 0 0 0 0 0 0 0 0 0 0 0 0 0 0 0 0 0 0 0 1.1 1.18 1.18 1.18 1.18 1.18
H(5D) 0.5187(16) 0 0 0 0.0712(10) 0 0 0 0 0 0 0 0 0 0 0 0 0 0 0 0 0 0 0 0 0 1.1 1.18 1.18 1.18 1.18 1.18
H(5E) 0.5187(16) 0 0 0 0.0712(10) 0 0 0 0 0 0 0 0 0 0 0 0 0 0 0 0 0 0 0 0 0 1.1 1.18 1.18 1.18 1.18 1.18
H(5F) 0.5187(16) 0 0 0 0.0712(10) 0 0 0 0 0 0 0 0 0 0 0 0 0 0 0 0 0 0 0 0 0 1.1 1.18 1.18 1.18 1.18 1.18

loop_
_atom_site_label
_atom_site_type_symbol
_atom_site_fract_x
_atom_site_fract_y
_atom_site_fract_z
_atom_site_U_iso_or_equiv
_atom_site_adp_type
_atom_site_occupancy
_atom_site_symmetry_multiplicity
Mg(1) Mg 0.66667 0.33333 0.83333 0.007 Uani 0.5001 6
N(1) N 0.557053(11) 0.407238(11) 0.776769(4) 0.008 Uani 1 18
N(2) N 0.564928(9) 0.374760(8) 0.723119(4) 0.008 Uani 1 18
C(1) C 0.455026(10) 0.445357(9) 0.778931(4) 0.009 Uani 1 18
C(2) C 0.395100(10) 0.435510(10) 0.726940(4) 0.01 Uani 1 18
C(4) C 0.447303(10) 0.353093(10) 0.633511(4) 0.011 Uani 1 18
C(3) C 0.467155(10) 0.389239(9) 0.692498(4) 0.009 Uani 1 18
C(5) C 0.415786(11) 0.488725(11) 0.831151(4) 0.013 Uani 1 18
C(6) C 0.66667 0.33333 0.703214(6) 0.008 Uani 1 6
H(2) H 0.310155 0.458373 0.716891 0.01191(2) Uiso 1 18
H(4A) H 0.407816 0.238379 0.627345 0.01687(3) Uiso 1 18
H(4B) H 0.369597 0.379972 0.616526 0.01687(3) Uiso 1 18
H(4C) H 0.54901 0.414844 0.611823 0.01687(3) Uiso 1 18
H(5A) H 0.494639 0.508675 0.862782 0.01924(3) Uiso 0.45 18
H(5B) H 0.466697 0.60599 0.833034 0.01924(3) Uiso 0.45 18
H(5C) H 0.299319 0.443088 0.834499 0.01924(3) Uiso 0.45 18
H(5D) H 0.463669 0.464076 0.865509 0.01924(3) Uiso 0.55 18
H(5E) H 0.408518 0.585675 0.824518 0.01924(3) Uiso 0.55 18
H(5F) H 0.308163 0.407753 0.844603 0.01924(3) Uiso 0.55 18

loop_
_atom_site_aniso_label
_atom_site_aniso_U_11
_atom_site_aniso_U_22
_atom_site_aniso_U_33
_atom_site_aniso_U_23
_atom_site_aniso_U_13
_atom_site_aniso_U_12
Mg(1) 0.00854(2) 0.00854(2) 0.00490(3) 0 0 0.004271(10)
N(1) 0.00963(3) 0.01099(3) 0.00590(3) -0.00017(2) -0.00023(2) 0.00633(3)
N(2) 0.00878(3) 0.00978(3) 0.00543(3) -0.000203(19) -0.00047(2) 0.00545(2)
C(1) 0.00954(3) 0.01093(3) 0.00750(3) -0.00020(2) 0.00031(2) 0.00602(3)
C(2) 0.00970(3) 0.01230(3) 0.00926(4) -0.00031(2) -0.00111(2) 0.00669(3)
C(4) 0.01347(3) 0.01287(3) 0.00748(3) -0.00089(2) -0.00262(2) 0.00668(3)
C(3) 0.00926(3) 0.00989(3) 0.00679(3) -0.00019(2) -0.00143(2) 0.00504(2)
C(5) 0.01478(4) 0.01680(4) 0.00998(3) -0.00132(3) 0.00154(3) 0.01023(3)
C(6) 0.00851(3) 0.00851(3) 0.00602(5) 0 0 0.004260(16)

loop_
_geom_angle_atom_site_label_1
_geom_angle_atom_site_label_2
_geom_angle_atom_site_label_3
_geom_angle
_geom_angle_site_symmetry_1
_geom_angle_site_symmetry_2
_geom_angle_site_symmetry_3
_geom_angle_publ_flag
N(2) N(1) C(1) 105.949(14) 1_555 1_555 1_555 yes
N(1) N(2) C(3) 110.976(15) 1_555 1_555 1_555 yes
N(1) N(2) C(6) 123.415(16) 1_555 1_555 1_555 yes
N(1) N(2) C(6) 123.416(16) 1_555 1_555 2_655 yes
N(1) N(2) C(6) 123.417(16) 1_555 1_555 3_665 yes
C(3) N(2) C(6) 125.601(17) 1_555 1_555 1_555 yes
C(3) N(2) C(6) 125.601(17) 1_555 1_555 2_655 yes
C(3) N(2) C(6) 125.600(17) 1_555 1_555 3_665 yes
C(6) N(2) C(6) 0.0030954(4) 1_555 1_555 2_655 yes
C(6) N(2) C(6) 0.0018172(6) 1_555 1_555 3_665 yes
C(6) N(2) C(6) 0.0041183(5) 2_655 1_555 3_665 yes
N(1) C(1) C(2) 110.317(15) 1_555 1_555 1_555 yes
N(1) C(1) C(5) 121.533(15) 1_555 1_555 1_555 yes
C(2) C(1) C(5) 128.145(14) 1_555 1_555 1_555 yes
C(1) C(2) C(3) 105.717(15) 1_555 1_555 1_555 yes
C(1) C(2) H(2) 126.282(16) 1_555 1_555 1_555 yes
C(3) C(2) H(2) 127.997(16) 1_555 1_555 1_555 yes
C(3) C(4) H(4A) 110.613(13) 1_555 1_555 1_555 yes
C(3) C(4) H(4B) 109.619(14) 1_555 1_555 1_555 yes
C(3) C(4) H(4C) 110.688(13) 1_555 1_555 1_555 yes
H(4A) C(4) H(4B) 108.989(13) 1_555 1_555 1_555 yes
H(4A) C(4) H(4C) 108.701(14) 1_555 1_555 1_555 yes
H(4B) C(4) H(4C) 108.175(13) 1_555 1_555 1_555 yes
N(2) C(3) C(2) 107.024(14) 1_555 1_555 1_555 yes
N(2) C(3) C(4) 122.049(15) 1_555 1_555 1_555 yes
C(2) C(3) C(4) 130.887(14) 1_555 1_555 1_555 yes
C(1) C(5) H(5A) 111.672(14) 1_555 1_555 1_555 yes
C(1) C(5) H(5B) 109.644(14) 1_555 1_555 1_555 yes
C(1) C(5) H(5C) 111.120(14) 1_555 1_555 1_555 yes
C(1) C(5) H(5D) 110.979(13) 1_555 1_555 1_555 yes
C(1) C(5) H(5E) 109.165(14) 1_555 1_555 1_555 yes
C(1) C(5) H(5F) 111.363(14) 1_555 1_555 1_555 yes
H(5A) C(5) H(5B) 81.471(12) 1_555 1_555 1_555 yes
H(5A) C(5) H(5C) 129.192(16) 1_555 1_555 1_555 yes
H(5A) C(5) H(5D) 22.677(3) 1_555 1_555 1_555 yes
H(5A) C(5) H(5E) 109.744(15) 1_555 1_555 1_555 yes
H(5A) C(5) H(5F) 110.038(15) 1_555 1_555 1_555 yes
H(5B) C(5) H(5C) 108.265(14) 1_555 1_555 1_555 yes
H(5B) C(5) H(5D) 102.712(14) 1_555 1_555 1_555 yes
H(5B) C(5) H(5E) 31.185(5) 1_555 1_555 1_555 yes
H(5B) C(5) H(5F) 128.488(15) 1_555 1_555 1_555 yes
H(5C) C(5) H(5D) 113.715(15) 1_555 1_555 1_555 yes
H(5C) C(5) H(5E) 80.120(11) 1_555 1_555 1_555 yes
H(5C) C(5) H(5F) 26.509(4) 1_555 1_555 1_555 yes
H(5D) C(5) H(5E) 127.783(16) 1_555 1_555 1_555 yes
H(5D) C(5) H(5F) 90.408(13) 1_555 1_555 1_555 yes
H(5E) C(5) H(5F) 104.616(13) 1_555 1_555 1_555 yes
N(2) C(6) N(2) 109.104(12) 1_555 1_555 2_655 yes
N(2) C(6) N(2) 109.103(12) 1_555 1_555 3_665 yes
N(2) C(6) N(2) 109.108(12) 2_655 1_555 3_665 yes
C(5) H(5A) H(5D) 78.662(9) 1_555 1_555 1_555 yes
C(5) H(5B) H(5E) 74.408(9) 1_555 1_555 1_555 yes
C(5) H(5C) H(5F) 76.747(9) 1_555 1_555 1_555 yes
C(5) H(5D) H(5A) 78.661(9) 1_555 1_555 1_555 yes
C(5) H(5E) H(5B) 74.407(9) 1_555 1_555 1_555 yes
C(5) H(5F) H(5C) 76.744(9) 1_555 1_555 1_555 yes

loop_
_geom_bond_atom_site_label_1
_geom_bond_atom_site_label_2
_geom_bond_distance
_geom_bond_site_symmetry_1
_geom_bond_site_symmetry_2
_geom_bond_publ_flag
N(1) N(2) 1.3780(2) 1_555 1_555 yes
N(1) C(1) 1.3369(2) 1_555 1_555 yes
N(2) C(3) 1.3546(2) 1_555 1_555 yes
N(2) C(6) 1.44380(18) 1_555 1_555 yes
N(2) C(6) 1.44373(18) 1_555 2_655 yes
N(2) C(6) 1.44370(18) 1_555 3_665 yes
C(1) C(2) 1.4100(2) 1_555 1_555 yes
C(1) C(5) 1.4940(2) 1_555 1_555 yes
C(2) C(3) 1.3881(2) 1_555 1_555 yes
C(2) H(2) 1.07600(17) 1_555 1_555 yes
C(4) C(3) 1.4896(2) 1_555 1_555 yes
C(4) H(4A) 1.08500(16) 1_555 1_555 yes
C(4) H(4B) 1.08499(15) 1_555 1_555 yes
C(4) H(4C) 1.08500(16) 1_555 1_555 yes
C(5) H(5A) 1.08501(17) 1_555 1_555 yes
C(5) H(5B) 1.08499(17) 1_555 1_555 yes
C(5) H(5C) 1.08500(17) 1_555 1_555 yes
C(5) H(5D) 1.08502(17) 1_555 1_555 yes
C(5) H(5E) 1.08500(17) 1_555 1_555 yes
C(5) H(5F) 1.08501(17) 1_555 1_555 yes
H(5A) H(5D) 0.42663183504728 1_555 1_555 yes
H(5B) H(5E) 0.58328785560407 1_555 1_555 yes
H(5C) H(5F) 0.49753058986105 1_555 1_555 yes

_cod_database_fobs_code 2300596
